data_7057308
loop_
_publ_author_name
'Bartalucci, Niccol\`o'
'Bortoluzzi, Marco'
'Zacchini, Stefano'
'Pampaloni, Guido'
'Marchetti, Fabio'

_publ_section_title
;
 Activation of C&#xE001;N bonds by high-valent group 6 metal chlorides,
 including the conversion of an \a-diimine into a functionalized
 imidazolium
;
_journal_issue 11
_journal_name_full 'New Journal of Chemistry'
_journal_page_first 8503
_journal_paper_doi 10.1039/C8NJ00846A
_journal_volume 42
_journal_year 2018
_chemical_formula_sum 'C28 H30 Cl6 N3 W'
_chemical_formula_weight 805.10
_space_group_crystal_system monoclinic
_space_group_IT_number 14
_space_group_name_Hall '-P 2yn'
_space_group_name_H-M_alt 'P 1 21/n 1'
_symmetry_space_group_name_Hall '-P 2yn'
_symmetry_space_group_name_H-M 'P 1 21/n 1'
_atom_sites_solution_hydrogens geom
_audit_creation_method SHELXL-2014/7
_audit_update_record
;
2018-03-15 deposited with the CCDC.
2018-03-29 downloaded from the CCDC.
;
_cell_angle_alpha 90
_cell_angle_beta 97.532(3)
_cell_angle_gamma 90
_cell_formula_units_Z 4
_cell_length_a 8.3116(4)
_cell_length_b 18.5141(9)
_cell_length_c 22.4919(11)
_cell_measurement_reflns_used 9907
_cell_measurement_temperature 100(2)
_cell_measurement_theta_max 27.1315
_cell_measurement_theta_min 2.382
_cell_volume 3431.2(3)
_computing_cell_refinement 'APEX3 (Bruker AXS, 2015)'
_computing_data_collection 'APEX3 (Bruker AXS, 2015)'
_computing_data_reduction 'SAINT (Bruker AXS, 2015)'
_computing_molecular_graphics 'ORTEPIII (Johnson, 1996)'
_computing_publication_material 'XCIF 2014/2 (Bruker AXS, 2014)'
_computing_structure_refinement 'SHELXL-2014/7 (Sheldrick, 2014)'
_computing_structure_solution 'SHELXT (Sheldrick, 2015)'
_diffrn_ambient_temperature 100(2)
_diffrn_measured_fraction_theta_full 1.000
_diffrn_measured_fraction_theta_max 0.999
_diffrn_measurement_device_type 'CCD area detector'
_diffrn_measurement_method 'phi and omega scans'
_diffrn_radiation_type MoK\a
_diffrn_radiation_wavelength 0.71073
_diffrn_reflns_av_R_equivalents 0.0676
_diffrn_reflns_av_unetI/netI 0.0419
_diffrn_reflns_Laue_measured_fraction_full 1.000
_diffrn_reflns_Laue_measured_fraction_max 0.999
_diffrn_reflns_limit_h_max 10
_diffrn_reflns_limit_h_min -10
_diffrn_reflns_limit_k_max 24
_diffrn_reflns_limit_k_min -24
_diffrn_reflns_limit_l_max 29
_diffrn_reflns_limit_l_min -29
_diffrn_reflns_number 60561
_diffrn_reflns_point_group_measured_fraction_full 1.000
_diffrn_reflns_point_group_measured_fraction_max 0.999
_diffrn_reflns_theta_full 25.242
_diffrn_reflns_theta_max 28.000
_diffrn_reflns_theta_min 1.430
_diffrn_source 'fine-focus sealed tube'
_exptl_absorpt_coefficient_mu 3.855
_exptl_absorpt_correction_T_max 0.7459
_exptl_absorpt_correction_T_min 0.3634
_exptl_absorpt_correction_type empirical
_exptl_absorpt_process_details
; 
 Data were corrected for Lorentz polarization and absorption
 effects (empirical absorption correction SADABS).
 R(int) =  0.1520 (selected reflections only, before parameter refinement)
 R(int) =  0.0726 (selected reflections only, after parameter refinement)
;
_exptl_crystal_colour orange-red
_exptl_crystal_density_diffrn 1.559
_exptl_crystal_description prism
_exptl_crystal_F_000 1580
_exptl_crystal_size_max 0.220
_exptl_crystal_size_mid 0.180
_exptl_crystal_size_min 0.120
_refine_diff_density_max 1.773
_refine_diff_density_min -0.780
_refine_diff_density_rms 0.111
_refine_ls_extinction_method none
_refine_ls_goodness_of_fit_ref 1.020
_refine_ls_hydrogen_treatment constr
_refine_ls_matrix_type full
_refine_ls_number_parameters 349
_refine_ls_number_reflns 8263
_refine_ls_number_restraints 0
_refine_ls_restrained_S_all 1.020
_refine_ls_R_factor_all 0.0412
_refine_ls_R_factor_gt 0.0304
_refine_ls_shift/su_max 0.001
_refine_ls_shift/su_mean 0.000
_refine_ls_structure_factor_coef Fsqd
_refine_ls_weighting_details 'w=1/[\s^2^(Fo^2^)+(0.0293P)^2^+4.2858P] where P=(Fo^2^+2Fc^2^)/3'
_refine_ls_weighting_scheme calc
_refine_ls_wR_factor_gt 0.0696
_refine_ls_wR_factor_ref 0.0746
_reflns_Friedel_coverage 0.000
_reflns_number_gt 6907
_reflns_number_total 8263
_reflns_threshold_expression 'I > 2\s(I)'
_cod_data_source_file c8nj00846a3.cif
_cod_data_source_block 1
_cod_depositor_comments 'Adding full bibliography for 7057306--7057308.cif.'
_cod_database_code 7057308
_shelx_shelxl_version_number 2014/7
_shelx_space_group_comment
;
The symmetry employed for this shelxl refinement is uniquely defined
by the following loop, which should always be used as a source of
symmetry information in preference to the above space-group names.
They are only intended as comments.
;
_shelx_estimated_absorpt_t_min 0.484
_shelx_estimated_absorpt_t_max 0.655

loop_
_space_group_symop_operation_xyz
'x, y, z'
'-x+1/2, y+1/2, -z+1/2'
'-x, -y, -z'
'x-1/2, -y-1/2, z-1/2'

loop_
_atom_site_label
_atom_site_type_symbol
_atom_site_fract_x
_atom_site_fract_y
_atom_site_fract_z
_atom_site_U_iso_or_equiv
_atom_site_adp_type
_atom_site_occupancy
_atom_site_site_symmetry_order
_atom_site_calc_flag
_atom_site_refinement_flags_posn
_atom_site_refinement_flags_adp
W1 W 0.90635(2) 0.11228(2) 0.79083(2) 0.02238(5) Uani 1 1 d . .
Cl1 Cl 1.17943(10) 0.13876(5) 0.78510(4) 0.02607(17) Uani 1 1 d . .
Cl2 Cl 0.83262(10) 0.20006(5) 0.71810(4) 0.03005(19) Uani 1 1 d . .
Cl6 Cl 0.63431(11) 0.08779(7) 0.79658(4) 0.0434(3) Uani 1 1 d . .
Cl4 Cl 0.98336(12) 0.02786(5) 0.86614(4) 0.0354(2) Uani 1 1 d . .
Cl3 Cl 0.90493(12) 0.19828(5) 0.86547(4) 0.0339(2) Uani 1 1 d . .
Cl5 Cl 0.90985(14) 0.02555(5) 0.71829(4) 0.0402(2) Uani 1 1 d . .
N3 N 0.3773(3) 0.73986(16) 0.89185(13) 0.0254(6) Uani 1 1 d . .
N2 N 0.4006(3) 0.89845(15) 0.87989(12) 0.0210(6) Uani 1 1 d . .
N1 N 0.2972(3) 0.88651(14) 0.78695(12) 0.0203(5) Uani 1 1 d . .
C4 C 0.3463(4) 0.77080(18) 0.84154(15) 0.0210(7) Uani 1 1 d . .
H4 H 0.3211 0.7427 0.8062 0.025 Uiso 1 1 calc R U
C1 C 0.3490(4) 0.84952(18) 0.83736(14) 0.0199(6) Uani 1 1 d . .
C2 C 0.3150(4) 0.95917(19) 0.79752(16) 0.0265(7) Uani 1 1 d . .
H2 H 0.2869 0.9971 0.7696 0.032 Uiso 1 1 calc R U
C3 C 0.3804(4) 0.96611(19) 0.85551(16) 0.0282(8) Uani 1 1 d . .
H3 H 0.4077 1.0103 0.8758 0.034 Uiso 1 1 calc R U
C21 C 0.3730(4) 0.6626(2) 0.89427(15) 0.0271(7) Uani 1 1 d . .
C22 C 0.2332(5) 0.6227(2) 0.87224(17) 0.0312(8) Uani 1 1 d . .
C23 C 0.2387(6) 0.5481(2) 0.87940(19) 0.0432(10) Uani 1 1 d . .
H23 H 0.1463 0.5199 0.8649 0.052 Uiso 1 1 calc R U
C24 C 0.3784(6) 0.5140(2) 0.90766(19) 0.0460(11) Uani 1 1 d . .
H24 H 0.3814 0.4629 0.9113 0.055 Uiso 1 1 calc R U
C25 C 0.5111(6) 0.5542(2) 0.93017(18) 0.0426(10) Uani 1 1 d . .
H25 H 0.6042 0.5305 0.9501 0.051 Uiso 1 1 calc R U
C26 C 0.5123(5) 0.6294(2) 0.92447(17) 0.0327(8) Uani 1 1 d . .
C27 C 0.0780(5) 0.6582(2) 0.8450(2) 0.0412(10) Uani 1 1 d . .
H27A H 0.0886 0.6739 0.8041 0.062 Uiso 1 1 calc R U
H27B H 0.0560 0.7002 0.8692 0.062 Uiso 1 1 calc R U
H27C H -0.0117 0.6237 0.8440 0.062 Uiso 1 1 calc R U
C28 C 0.6578(5) 0.6724(2) 0.94899(18) 0.0417(10) Uani 1 1 d . .
H28A H 0.7325 0.6418 0.9753 0.063 Uiso 1 1 calc R U
H28B H 0.6240 0.7134 0.9720 0.063 Uiso 1 1 calc R U
H28C H 0.7125 0.6903 0.9159 0.063 Uiso 1 1 calc R U
C13 C 0.4799(4) 0.88503(18) 0.94038(15) 0.0224(7) Uani 1 1 d . .
C18 C 0.6477(4) 0.8747(2) 0.94775(17) 0.0301(8) Uani 1 1 d . .
C17 C 0.7240(5) 0.8662(2) 1.00585(19) 0.0375(9) Uani 1 1 d . .
H17 H 0.8383 0.8597 1.0129 0.045 Uiso 1 1 calc R U
C16 C 0.6350(5) 0.8671(2) 1.05396(18) 0.0369(9) Uani 1 1 d . .
H16 H 0.6889 0.8612 1.0936 0.044 Uiso 1 1 calc R U
C15 C 0.4709(5) 0.8764(2) 1.04475(17) 0.0345(9) Uani 1 1 d . .
H15 H 0.4119 0.8759 1.0782 0.041 Uiso 1 1 calc R U
C14 C 0.3872(4) 0.8866(2) 0.98728(16) 0.0284(8) Uani 1 1 d . .
C20 C 0.7404(5) 0.8712(3) 0.89447(19) 0.0402(10) Uani 1 1 d . .
H20A H 0.8561 0.8641 0.9084 0.060 Uiso 1 1 calc R U
H20B H 0.7255 0.9165 0.8718 0.060 Uiso 1 1 calc R U
H20 H 0.7000 0.8308 0.8686 0.060 Uiso 1 1 calc R U
C19 C 0.2075(5) 0.8974(3) 0.97667(19) 0.0455(11) Uani 1 1 d . .
H19A H 0.1833 0.9456 0.9599 0.068 Uiso 1 1 calc R U
H19B H 0.1629 0.8928 1.0147 0.068 Uiso 1 1 calc R U
H19C H 0.1585 0.8608 0.9484 0.068 Uiso 1 1 calc R U
C5 C 0.2284(4) 0.85550(18) 0.72985(15) 0.0232(7) Uani 1 1 d . .
C6 C 0.0660(4) 0.8352(2) 0.72329(16) 0.0282(7) Uani 1 1 d . .
C7 C 0.0034(5) 0.8070(2) 0.66719(18) 0.0387(9) Uani 1 1 d . .
H7 H -0.1064 0.7914 0.6604 0.046 Uiso 1 1 calc R U
C8 C 0.0984(6) 0.8015(2) 0.62182(19) 0.0438(11) Uani 1 1 d . .
H8 H 0.0523 0.7830 0.5840 0.053 Uiso 1 1 calc R U
C9 C 0.2576(5) 0.8220(2) 0.62983(17) 0.0397(10) Uani 1 1 d . .
H9 H 0.3203 0.8172 0.5976 0.048 Uiso 1 1 calc R U
C10 C 0.3303(5) 0.8502(2) 0.68484(16) 0.0303(8) Uani 1 1 d . .
C11 C -0.0380(4) 0.8442(2) 0.77281(18) 0.0331(8) Uani 1 1 d . .
H11A H 0.0042 0.8137 0.8069 0.050 Uiso 1 1 calc R U
H11B H -0.1498 0.8300 0.7582 0.050 Uiso 1 1 calc R U
H11C H -0.0361 0.8949 0.7855 0.050 Uiso 1 1 calc R U
C12 C 0.5031(5) 0.8724(2) 0.69560(19) 0.0400(10) Uani 1 1 d . .
H12A H 0.5105 0.9223 0.7102 0.060 Uiso 1 1 calc R U
H12B H 0.5507 0.8690 0.6581 0.060 Uiso 1 1 calc R U
H12C H 0.5623 0.8405 0.7257 0.060 Uiso 1 1 calc R U

loop_
_atom_site_aniso_label
_atom_site_aniso_U_11
_atom_site_aniso_U_22
_atom_site_aniso_U_33
_atom_site_aniso_U_23
_atom_site_aniso_U_13
_atom_site_aniso_U_12
W1 0.02235(8) 0.02499(8) 0.01983(7) 0.00388(5) 0.00295(5) -0.00259(5)
Cl1 0.0210(4) 0.0299(4) 0.0274(4) 0.0064(3) 0.0035(3) 0.0016(3)
Cl2 0.0239(4) 0.0357(5) 0.0305(4) 0.0118(4) 0.0033(3) 0.0039(3)
Cl6 0.0263(5) 0.0705(7) 0.0334(5) 0.0124(5) 0.0041(4) -0.0157(5)
Cl4 0.0446(5) 0.0336(5) 0.0276(4) 0.0122(4) 0.0038(4) -0.0015(4)
Cl3 0.0366(5) 0.0365(5) 0.0300(5) -0.0047(4) 0.0095(4) 0.0012(4)
Cl5 0.0584(6) 0.0336(5) 0.0281(5) -0.0045(4) 0.0041(4) -0.0064(5)
N3 0.0273(15) 0.0210(15) 0.0280(15) -0.0015(12) 0.0042(12) -0.0014(12)
N2 0.0199(14) 0.0213(15) 0.0220(14) -0.0023(11) 0.0034(11) -0.0036(11)
N1 0.0200(13) 0.0193(14) 0.0221(14) -0.0012(11) 0.0051(11) -0.0014(11)
C4 0.0179(15) 0.0212(17) 0.0242(16) -0.0024(13) 0.0039(12) -0.0002(12)
C1 0.0157(15) 0.0228(17) 0.0217(16) -0.0010(13) 0.0043(12) -0.0010(12)
C2 0.0336(19) 0.0188(17) 0.0278(18) 0.0019(14) 0.0076(15) -0.0023(14)
C3 0.0321(19) 0.0187(17) 0.034(2) -0.0015(15) 0.0056(15) -0.0055(14)
C21 0.037(2) 0.0238(18) 0.0210(16) 0.0015(14) 0.0081(14) -0.0003(15)
C22 0.040(2) 0.030(2) 0.0249(18) 0.0003(15) 0.0075(15) -0.0054(16)
C23 0.062(3) 0.028(2) 0.043(2) -0.0025(18) 0.021(2) -0.012(2)
C24 0.077(3) 0.021(2) 0.042(2) 0.0031(18) 0.016(2) 0.003(2)
C25 0.065(3) 0.030(2) 0.034(2) 0.0081(17) 0.012(2) 0.016(2)
C26 0.041(2) 0.032(2) 0.0258(19) 0.0042(15) 0.0078(16) 0.0065(16)
C27 0.034(2) 0.039(2) 0.051(3) -0.007(2) 0.0082(18) -0.0125(18)
C28 0.040(2) 0.049(3) 0.034(2) 0.0114(19) -0.0001(17) 0.0073(19)
C13 0.0245(17) 0.0211(17) 0.0211(16) -0.0051(13) 0.0014(13) -0.0027(13)
C18 0.0242(18) 0.031(2) 0.035(2) -0.0068(16) 0.0020(15) -0.0060(14)
C17 0.030(2) 0.036(2) 0.043(2) -0.0070(18) -0.0070(17) -0.0037(16)
C16 0.046(2) 0.029(2) 0.032(2) -0.0043(16) -0.0087(18) 0.0002(17)
C15 0.049(2) 0.031(2) 0.0238(18) -0.0072(15) 0.0051(16) -0.0023(17)
C14 0.0297(19) 0.0289(19) 0.0267(18) -0.0048(15) 0.0047(14) -0.0021(15)
C20 0.0230(19) 0.055(3) 0.043(2) -0.006(2) 0.0067(17) -0.0029(17)
C19 0.030(2) 0.075(3) 0.034(2) -0.002(2) 0.0140(17) 0.005(2)
C5 0.0286(18) 0.0207(17) 0.0196(16) 0.0005(13) 0.0008(13) 0.0027(13)
C6 0.0305(19) 0.0233(18) 0.0297(18) 0.0015(15) -0.0007(14) 0.0000(14)
C7 0.040(2) 0.030(2) 0.042(2) -0.0036(18) -0.0115(18) -0.0043(17)
C8 0.061(3) 0.034(2) 0.032(2) -0.0065(18) -0.008(2) 0.005(2)
C9 0.056(3) 0.038(2) 0.0257(19) -0.0013(17) 0.0078(18) 0.018(2)
C10 0.034(2) 0.029(2) 0.0284(19) 0.0035(15) 0.0055(15) 0.0097(16)
C11 0.0224(18) 0.035(2) 0.042(2) 0.0031(17) 0.0060(16) -0.0050(15)
C12 0.032(2) 0.049(3) 0.042(2) 0.0080(19) 0.0175(18) 0.0112(18)

loop_
_atom_type_symbol
_atom_type_description
_atom_type_scat_dispersion_real
_atom_type_scat_dispersion_imag
_atom_type_scat_source
C C 0.0033 0.0016 'International Tables Vol C Tables 4.2.6.8 and 6.1.1.4'
H H 0.0000 0.0000 'International Tables Vol C Tables 4.2.6.8 and 6.1.1.4'
N N 0.0061 0.0033 'International Tables Vol C Tables 4.2.6.8 and 6.1.1.4'
Cl Cl 0.1484 0.1585 'International Tables Vol C Tables 4.2.6.8 and 6.1.1.4'
W W -0.8490 6.8722 'International Tables Vol C Tables 4.2.6.8 and 6.1.1.4'

loop_
_geom_angle_atom_site_label_1
_geom_angle_atom_site_label_2
_geom_angle_atom_site_label_3
_geom_angle
Cl5 W1 Cl3 178.89(4)
Cl5 W1 Cl6 90.35(4)
Cl3 W1 Cl6 89.79(4)
Cl5 W1 Cl2 90.89(4)
Cl3 W1 Cl2 90.21(4)
Cl6 W1 Cl2 90.40(3)
Cl5 W1 Cl4 91.13(4)
Cl3 W1 Cl4 87.77(4)
Cl6 W1 Cl4 90.30(4)
Cl2 W1 Cl4 177.86(3)
Cl5 W1 Cl1 90.27(4)
Cl3 W1 Cl1 89.60(3)
Cl6 W1 Cl1 179.16(4)
Cl2 W1 Cl1 89.02(3)
Cl4 W1 Cl1 90.26(3)
C4 N3 C21 118.9(3)
C1 N2 C3 108.7(3)
C1 N2 C13 127.8(3)
C3 N2 C13 123.2(3)
C1 N1 C2 109.7(3)
C1 N1 C5 126.1(3)
C2 N1 C5 124.2(3)
N3 C4 C1 120.4(3)
N3 C4 H4 119.8
C1 C4 H4 119.8
N1 C1 N2 107.0(3)
N1 C1 C4 123.8(3)
N2 C1 C4 129.2(3)
C3 C2 N1 106.3(3)
C3 C2 H2 126.8
N1 C2 H2 126.8
C2 C3 N2 108.2(3)
C2 C3 H3 125.9
N2 C3 H3 125.9
C26 C21 C22 122.0(4)
C26 C21 N3 115.6(3)
C22 C21 N3 122.2(3)
C23 C22 C21 117.8(4)
C23 C22 C27 119.6(4)
C21 C22 C27 122.5(3)
C22 C23 C24 120.9(4)
C22 C23 H23 119.6
C24 C23 H23 119.6
C25 C24 C23 120.2(4)
C25 C24 H24 119.9
C23 C24 H24 119.9
C24 C25 C26 121.5(4)
C24 C25 H25 119.3
C26 C25 H25 119.3
C25 C26 C21 117.7(4)
C25 C26 C28 120.8(4)
C21 C26 C28 121.5(4)
C22 C27 H27A 109.5
C22 C27 H27B 109.5
H27A C27 H27B 109.5
C22 C27 H27C 109.5
H27A C27 H27C 109.5
H27B C27 H27C 109.5
C26 C28 H28A 109.5
C26 C28 H28B 109.5
H28A C28 H28B 109.5
C26 C28 H28C 109.5
H28A C28 H28C 109.5
H28B C28 H28C 109.5
C14 C13 C18 124.0(3)
C14 C13 N2 118.7(3)
C18 C13 N2 117.3(3)
C17 C18 C13 117.1(4)
C17 C18 C20 121.7(4)
C13 C18 C20 121.2(3)
C18 C17 C16 120.6(4)
C18 C17 H17 119.7
C16 C17 H17 119.7
C15 C16 C17 120.5(4)
C15 C16 H16 119.7
C17 C16 H16 119.7
C16 C15 C14 121.6(4)
C16 C15 H15 119.2
C14 C15 H15 119.2
C13 C14 C15 116.2(4)
C13 C14 C19 121.7(3)
C15 C14 C19 122.1(4)
C18 C20 H20A 109.5
C18 C20 H20B 109.5
H20A C20 H20B 109.5
C18 C20 H20 109.5
H20A C20 H20 109.5
H20B C20 H20 109.5
C14 C19 H19A 109.5
C14 C19 H19B 109.5
H19A C19 H19B 109.5
C14 C19 H19C 109.5
H19A C19 H19C 109.5
H19B C19 H19C 109.5
C6 C5 C10 124.9(3)
C6 C5 N1 117.7(3)
C10 C5 N1 117.3(3)
C5 C6 C7 115.9(3)
C5 C6 C11 122.3(3)
C7 C6 C11 121.7(3)
C8 C7 C6 121.0(4)
C8 C7 H7 119.5
C6 C7 H7 119.5
C9 C8 C7 121.5(4)
C9 C8 H8 119.2
C7 C8 H8 119.2
C8 C9 C10 121.1(4)
C8 C9 H9 119.4
C10 C9 H9 119.4
C9 C10 C5 115.5(4)
C9 C10 C12 122.8(4)
C5 C10 C12 121.7(3)
C6 C11 H11A 109.5
C6 C11 H11B 109.5
H11A C11 H11B 109.5
C6 C11 H11C 109.5
H11A C11 H11C 109.5
H11B C11 H11C 109.5
C10 C12 H12A 109.5
C10 C12 H12B 109.5
H12A C12 H12B 109.5
C10 C12 H12C 109.5
H12A C12 H12C 109.5
H12B C12 H12C 109.5

loop_
_geom_bond_atom_site_label_1
_geom_bond_atom_site_label_2
_geom_bond_distance
W1 Cl5 2.2921(10)
W1 Cl3 2.3149(9)
W1 Cl6 2.3263(9)
W1 Cl2 2.3302(9)
W1 Cl4 2.3319(9)
W1 Cl1 2.3420(8)
N3 C4 1.264(4)
N3 C21 1.432(4)
N2 C1 1.346(4)
N2 C3 1.369(4)
N2 C13 1.453(4)
N1 C1 1.346(4)
N1 C2 1.371(4)
N1 C5 1.454(4)
C4 C1 1.461(4)
C4 H4 0.9500
C2 C3 1.352(5)
C2 H2 0.9500
C3 H3 0.9500
C21 C26 1.405(5)
C21 C22 1.411(5)
C22 C23 1.392(5)
C22 C27 1.504(6)
C23 C24 1.399(7)
C23 H23 0.9500
C24 C25 1.371(7)
C24 H24 0.9500
C25 C26 1.398(5)
C25 H25 0.9500
C26 C28 1.491(6)
C27 H27A 0.9800
C27 H27B 0.9800
C27 H27C 0.9800
C28 H28A 0.9800
C28 H28B 0.9800
C28 H28C 0.9800
C13 C14 1.386(5)
C13 C18 1.395(5)
C18 C17 1.385(5)
C18 C20 1.509(5)
C17 C16 1.389(6)
C17 H17 0.9500
C16 C15 1.364(6)
C16 H16 0.9500
C15 C14 1.398(5)
C15 H15 0.9500
C14 C19 1.495(5)
C20 H20A 0.9800
C20 H20B 0.9800
C20 H20 0.9800
C19 H19A 0.9800
C19 H19B 0.9800
C19 H19C 0.9800
C5 C6 1.390(5)
C5 C10 1.406(5)
C6 C7 1.402(5)
C6 C11 1.506(5)
C7 C8 1.374(6)
C7 H7 0.9500
C8 C9 1.366(6)
C8 H8 0.9500
C9 C10 1.404(5)
C9 H9 0.9500
C10 C12 1.483(6)
C11 H11A 0.9800
C11 H11B 0.9800
C11 H11C 0.9800
C12 H12A 0.9800
C12 H12B 0.9800
C12 H12C 0.9800

loop_
_geom_torsion_atom_site_label_1
_geom_torsion_atom_site_label_2
_geom_torsion_atom_site_label_3
_geom_torsion_atom_site_label_4
_geom_torsion
C21 N3 C4 C1 179.8(3)
C2 N1 C1 N2 -0.3(4)
C5 N1 C1 N2 -178.8(3)
C2 N1 C1 C4 179.8(3)
C5 N1 C1 C4 1.3(5)
C3 N2 C1 N1 0.0(4)
C13 N2 C1 N1 -174.3(3)
C3 N2 C1 C4 179.8(3)
C13 N2 C1 C4 5.5(5)
N3 C4 C1 N1 -171.0(3)
N3 C4 C1 N2 9.2(5)
C1 N1 C2 C3 0.5(4)
C5 N1 C2 C3 179.1(3)
N1 C2 C3 N2 -0.5(4)
C1 N2 C3 C2 0.3(4)
C13 N2 C3 C2 175.0(3)
C4 N3 C21 C26 127.5(3)
C4 N3 C21 C22 -57.7(5)
C26 C21 C22 C23 -2.3(5)
N3 C21 C22 C23 -176.8(3)
C26 C21 C22 C27 174.1(4)
N3 C21 C22 C27 -0.5(5)
C21 C22 C23 C24 0.2(6)
C27 C22 C23 C24 -176.3(4)
C22 C23 C24 C25 1.7(6)
C23 C24 C25 C26 -1.5(6)
C24 C25 C26 C21 -0.6(6)
C24 C25 C26 C28 -179.8(4)
C22 C21 C26 C25 2.5(5)
N3 C21 C26 C25 177.4(3)
C22 C21 C26 C28 -178.3(4)
N3 C21 C26 C28 -3.5(5)
C1 N2 C13 C14 -98.7(4)
C3 N2 C13 C14 87.8(4)
C1 N2 C13 C18 84.3(4)
C3 N2 C13 C18 -89.2(4)
C14 C13 C18 C17 -0.6(5)
N2 C13 C18 C17 176.3(3)
C14 C13 C18 C20 178.1(4)
N2 C13 C18 C20 -5.1(5)
C13 C18 C17 C16 0.9(6)
C20 C18 C17 C16 -177.8(4)
C18 C17 C16 C15 0.0(6)
C17 C16 C15 C14 -1.3(6)
C18 C13 C14 C15 -0.6(5)
N2 C13 C14 C15 -177.4(3)
C18 C13 C14 C19 -179.5(4)
N2 C13 C14 C19 3.7(5)
C16 C15 C14 C13 1.5(5)
C16 C15 C14 C19 -179.6(4)
C1 N1 C5 C6 80.1(4)
C2 N1 C5 C6 -98.2(4)
C1 N1 C5 C10 -101.6(4)
C2 N1 C5 C10 80.1(4)
C10 C5 C6 C7 0.6(5)
N1 C5 C6 C7 178.7(3)
C10 C5 C6 C11 -178.3(3)
N1 C5 C6 C11 -0.1(5)
C5 C6 C7 C8 -1.2(6)
C11 C6 C7 C8 177.6(4)
C6 C7 C8 C9 1.2(7)
C7 C8 C9 C10 -0.5(6)
C8 C9 C10 C5 -0.1(6)
C8 C9 C10 C12 179.3(4)
C6 C5 C10 C9 0.1(5)
N1 C5 C10 C9 -178.1(3)
C6 C5 C10 C12 -179.4(4)
N1 C5 C10 C12 2.4(5)
